data_7060622
loop_
_publ_author_name
'Braun, Vanessa'
'Wurzenberger, Maximilian H. H.'
'Weippert, Valentin'
'Stierstorfer, J\"org'

_publ_section_title
;
 Tailoring the properties of 3d transition metal complexes with different
 N-cycloalkyl-substituted tetrazoles
;
_journal_issue 25
_journal_name_full 'New Journal of Chemistry'
_journal_page_first 11042
_journal_page_last 11050
_journal_paper_doi 10.1039/D1NJ01675J
_journal_volume 45
_journal_year 2021
_chemical_formula_moiety 'C24 H40 Cl2 Cu N16 O6'
_chemical_formula_sum 'C24 H40 Cl2 Cu N16 O6'
_chemical_formula_weight 783.16
_chemical_name_common 'dichlorato tetrakis(1-cyclopentyl)tetrazole copper(II)'
_chemical_name_systematic 'dichlorato tetrakis(1-cyclopentyl)tetrazole copper(II)'
_space_group_crystal_system monoclinic
_space_group_IT_number 15
_space_group_name_Hall '-I 2ya'
_space_group_name_H-M_alt 'I 1 2/a 1'
_symmetry_cell_setting monoclinic
_symmetry_Int_Tables_number 15
_symmetry_space_group_name_Hall '-I 2ya'
_symmetry_space_group_name_H-M 'I 1 2/a 1'
_atom_sites_solution_hydrogens geom
_atom_sites_solution_primary difmap
_audit_creation_date 2020-05-07
_audit_creation_method SHELXL-2018/3
_audit_update_record
;
2021-02-04 deposited with the CCDC.	2021-04-28 downloaded from the CCDC.
;
_cell_angle_alpha 90
_cell_angle_beta 104.209(4)
_cell_angle_gamma 90
_cell_formula_units_Z 4
_cell_length_a 21.6878(12)
_cell_length_b 6.4701(5)
_cell_length_c 24.9341(13)
_cell_measurement_reflns_used 5503
_cell_measurement_temperature 127(2)
_cell_measurement_theta_max 31.7880
_cell_measurement_theta_min 2.3280
_cell_volume 3391.8(4)
_computing_cell_refinement 'CrysAlisPro 1.171.40.75a (Rigaku OD, 2020)'
_computing_data_collection 'CrysAlisPro 1.171.40.75a (Rigaku OD, 2020)'
_computing_data_reduction 'CrysAlisPro 1.171.40.75a (Rigaku OD, 2020)'
_computing_molecular_graphics 'Diamond 2.1c, Crystal Impact GbR'
_computing_publication_material 'Microsoft Word 2016'
_computing_structure_refinement 'SHELXL-2018/3 (Sheldrick, 2018)'
_diffrn_ambient_temperature 127(2)
_diffrn_detector 'CCD plate'
_diffrn_detector_area_resol_mean 15.9809
_diffrn_detector_type Sapphire3
_diffrn_measured_fraction_theta_full 0.999
_diffrn_measured_fraction_theta_max 0.999
_diffrn_measurement_details
;
List of Runs (angles in degrees, time in seconds):

  # Type    Start    End  Width  t~exp~   \w     \q     \k     \f   Frames
#--------------------------------------------------------------------------
  1  \w    -71.00 -39.00   1.00    5.00    --  -28.86-178.00-150.00   32
  2  \w   -108.00 -72.00   1.00    5.00    --  -28.86-178.00 150.00   36
  3  \w    -12.00  59.00   1.00    5.00    --   29.64 -99.00  90.00   71
  4  \w     67.00  93.00   1.00    5.00    --   29.64-178.00  90.00   26
  5  \w    -20.00  74.00   1.00    5.00    --   29.64 -99.00-180.00   94
  6  \w     41.00  66.00   1.00    5.00    --   29.64 -99.00   0.00   25
  7  \w     15.00  97.00   1.00    5.00    --   29.64  57.00   0.00   82
  8  \w    -36.00   2.00   1.00    5.00    --   29.64 -57.00 120.00   38
  9  \w    -13.00 101.00   1.00    5.00    --   29.64  19.00 -60.00  114
;
_diffrn_measurement_device 'four-circle diffractometer'
_diffrn_measurement_device_type 'Xcalibur, Sapphire3'
_diffrn_measurement_method '\w scans'
_diffrn_orient_matrix_UB_11 0.0534059000
_diffrn_orient_matrix_UB_12 -0.0130494000
_diffrn_orient_matrix_UB_13 0.0079166000
_diffrn_orient_matrix_UB_21 0.0158073000
_diffrn_orient_matrix_UB_22 0.0330176000
_diffrn_orient_matrix_UB_23 -0.0300574000
_diffrn_orient_matrix_UB_31 -0.0108573000
_diffrn_orient_matrix_UB_32 0.0349979000
_diffrn_orient_matrix_UB_33 0.0233919000
_diffrn_radiation_monochromator graphite
_diffrn_radiation_probe x-ray
_diffrn_radiation_type MoK\a
_diffrn_radiation_wavelength 0.71073
_diffrn_reflns_av_R_equivalents 0.0338
_diffrn_reflns_av_sigmaI/netI 0.0696
_diffrn_reflns_av_unetI/netI 0.0303
_diffrn_reflns_Laue_measured_fraction_full 0.999
_diffrn_reflns_Laue_measured_fraction_max 0.999
_diffrn_reflns_limit_h_max 27
_diffrn_reflns_limit_h_min -26
_diffrn_reflns_limit_k_max 8
_diffrn_reflns_limit_k_min -8
_diffrn_reflns_limit_l_max 31
_diffrn_reflns_limit_l_min -30
_diffrn_reflns_number 14134
_diffrn_reflns_point_group_measured_fraction_full 0.999
_diffrn_reflns_point_group_measured_fraction_max 0.999
_diffrn_reflns_theta_full 25.242
_diffrn_reflns_theta_max 26.369
_diffrn_reflns_theta_min 2.234
_diffrn_source 'fine-focus sealed X-ray tube'
_exptl_absorpt_coefficient_mu 0.866
_exptl_absorpt_correction_T_max 1.00000
_exptl_absorpt_correction_T_min 0.85183
_exptl_absorpt_correction_type multi-scan
_exptl_absorpt_process_details
;
CrysAlisPro 1.171.40.75a (Rigaku Oxford Diffraction, 2020)
Empirical absorption correction using spherical harmonics,
 implemented in SCALE3 ABSPACK scaling algorithm.
;
_exptl_crystal_colour blue
_exptl_crystal_density_diffrn 1.534
_exptl_crystal_description block
_exptl_crystal_F_000 1628
_exptl_crystal_size_max 0.557
_exptl_crystal_size_mid 0.537
_exptl_crystal_size_min 0.218
_refine_diff_density_max 0.338
_refine_diff_density_min -0.292
_refine_diff_density_rms 0.061
_refine_ls_extinction_method none
_refine_ls_goodness_of_fit_ref 1.057
_refine_ls_hydrogen_treatment constr
_refine_ls_matrix_type full
_refine_ls_number_parameters 223
_refine_ls_number_reflns 3468
_refine_ls_number_restraints 0
_refine_ls_restrained_S_all 1.057
_refine_ls_R_factor_all 0.0354
_refine_ls_R_factor_gt 0.0304
_refine_ls_shift/su_max 0.001
_refine_ls_shift/su_mean 0.000
_refine_ls_structure_factor_coef Fsqd
_refine_ls_weighting_details 'w=1/[\s^2^(Fo^2^)+(0.0342P)^2^+4.5096P] where P=(Fo^2^+2Fc^2^)/3'
_refine_ls_weighting_scheme calc
_refine_ls_wR_factor_gt 0.0753
_refine_ls_wR_factor_ref 0.0794
_reflns_Friedel_coverage 0.000
_reflns_number_gt 3120
_reflns_number_total 3468
_reflns_threshold_expression 'I > 2\s(I)'
_cod_data_source_file d1nj01675j2.cif
_cod_data_source_block px177
_cod_depositor_comments 'Adding full bibliography for 7060620--7060640.cif.'
_cod_original_sg_symbol_H-M 'I 2/a'
_cod_database_code 7060622
_shelx_space_group_comment
;
The symmetry employed for this shelxl refinement is uniquely defined
by the following loop, which should always be used as a source of
symmetry information in preference to the above space-group names.
They are only intended as comments.
;

loop_
_space_group_symop_operation_xyz
'x, y, z'
'-x+1/2, y, -z'
'x+1/2, y+1/2, z+1/2'
'-x+1, y+1/2, -z+1/2'
'-x, -y, -z'
'x-1/2, -y, z'
'-x+1/2, -y+1/2, -z+1/2'
'x, -y+1/2, z+1/2'

loop_
_atom_site_label
_atom_site_type_symbol
_atom_site_fract_x
_atom_site_fract_y
_atom_site_fract_z
_atom_site_U_iso_or_equiv
_atom_site_adp_type
_atom_site_occupancy
_atom_site_site_symmetry_order
_atom_site_calc_flag
_atom_site_refinement_flags_posn
_atom_site_refinement_flags_adp
_atom_site_refinement_flags_occupancy
_atom_site_disorder_assembly
_atom_site_disorder_group
Cu1 Cu 0.500000 0.500000 0.500000 0.01533(10) Uani 1 2 d S . P . .
Cl1 Cl 0.63848(2) 0.22661(7) 0.52204(2) 0.02171(12) Uani 1 1 d . . . . .
O1 O 0.56962(6) 0.2132(2) 0.52196(5) 0.0216(3) Uani 1 1 d . . . . .
O2 O 0.64183(9) 0.2099(3) 0.46408(7) 0.0460(5) Uani 1 1 d . . . . .
O3 O 0.66897(6) 0.0415(2) 0.55202(6) 0.0274(3) Uani 1 1 d . . . . .
N1 N 0.54910(7) 0.6696(2) 0.56352(6) 0.0173(3) Uani 1 1 d . . . . .
N2 N 0.60062(7) 0.5989(3) 0.60213(6) 0.0233(3) Uani 1 1 d . . . . .
N3 N 0.61785(8) 0.7366(2) 0.64053(7) 0.0239(4) Uani 1 1 d . . . . .
N4 N 0.57772(7) 0.8979(2) 0.62694(6) 0.0175(3) Uani 1 1 d . . . . .
N5 N 0.55224(7) 0.6144(2) 0.44982(6) 0.0171(3) Uani 1 1 d . . . . .
N6 N 0.54134(7) 0.5663(3) 0.39479(6) 0.0242(4) Uani 1 1 d . . . . .
N7 N 0.58817(7) 0.6296(3) 0.37600(6) 0.0247(4) Uani 1 1 d . . . . .
N8 N 0.63061(7) 0.7187(2) 0.41869(6) 0.0174(3) Uani 1 1 d . . . . .
C1 C 0.53593(8) 0.8542(3) 0.57986(7) 0.0173(4) Uani 1 1 d . . . . .
H1 H 0.502225 0.941237 0.561122 0.021 Uiso 1 1 calc R U . . .
C2 C 0.58440(9) 1.0879(3) 0.66035(7) 0.0205(4) Uani 1 1 d . . . . .
H2 H 0.565769 1.205594 0.635679 0.025 Uiso 1 1 calc R U . . .
C3 C 0.55179(10) 1.0769(4) 0.70788(8) 0.0291(5) Uani 1 1 d . . . . .
H3A H 0.561532 0.945341 0.728477 0.035 Uiso 1 1 calc R U . . .
H3B H 0.505099 1.091488 0.694387 0.035 Uiso 1 1 calc R U . . .
C4 C 0.58076(12) 1.2617(4) 0.74382(9) 0.0410(6) Uani 1 1 d . . . . .
H4A H 0.584798 1.231001 0.783427 0.049 Uiso 1 1 calc R U . . .
H4B H 0.553665 1.385705 0.733643 0.049 Uiso 1 1 calc R U . . .
C5 C 0.64663(11) 1.2980(3) 0.73286(8) 0.0309(5) Uani 1 1 d . . . . .
H5A H 0.649896 1.440543 0.719357 0.037 Uiso 1 1 calc R U . . .
H5B H 0.680477 1.277294 0.767154 0.037 Uiso 1 1 calc R U . . .
C6 C 0.65313(10) 1.1397(3) 0.68864(8) 0.0281(4) Uani 1 1 d . . . . .
H6A H 0.675389 1.200294 0.662136 0.034 Uiso 1 1 calc R U . . .
H6B H 0.676520 1.015348 0.705732 0.034 Uiso 1 1 calc R U . . .
C7 C 0.60770(8) 0.7082(3) 0.46322(7) 0.0164(3) Uani 1 1 d . . . . .
H7 H 0.627952 0.759675 0.498865 0.020 Uiso 1 1 calc R U . . .
C8 C 0.69333(8) 0.7965(3) 0.41453(7) 0.0190(4) Uani 1 1 d . . . . .
H8 H 0.711195 0.893666 0.445641 0.023 Uiso 1 1 calc R U . . .
C9 C 0.73848(9) 0.6172(3) 0.41510(9) 0.0278(4) Uani 1 1 d . . . . .
H9A H 0.731411 0.506731 0.440397 0.033 Uiso 1 1 calc R U . . .
H9B H 0.783310 0.663357 0.426755 0.033 Uiso 1 1 calc R U . . .
C10 C 0.72221(11) 0.5420(4) 0.35523(11) 0.0432(6) Uani 1 1 d . . . . .
H10A H 0.759819 0.477831 0.346122 0.052 Uiso 1 1 calc R U . . .
H10B H 0.687403 0.439010 0.349007 0.052 Uiso 1 1 calc R U . . .
C11 C 0.70153(12) 0.7334(4) 0.32005(9) 0.0437(6) Uani 1 1 d . . . . .
H11A H 0.662423 0.704555 0.290880 0.052 Uiso 1 1 calc R U . . .
H11B H 0.735364 0.777481 0.302144 0.052 Uiso 1 1 calc R U . . .
C12 C 0.68905(10) 0.9019(3) 0.35916(8) 0.0282(4) Uani 1 1 d . . . . .
H12A H 0.721227 1.012994 0.363127 0.034 Uiso 1 1 calc R U . . .
H12B H 0.646325 0.962973 0.344809 0.034 Uiso 1 1 calc R U . . .

loop_
_atom_site_aniso_label
_atom_site_aniso_U_11
_atom_site_aniso_U_22
_atom_site_aniso_U_33
_atom_site_aniso_U_23
_atom_site_aniso_U_13
_atom_site_aniso_U_12
Cu1 0.01402(16) 0.01531(17) 0.01715(16) -0.00049(11) 0.00476(12) -0.00233(11)
Cl1 0.0186(2) 0.0153(2) 0.0328(3) -0.00095(17) 0.00914(18) 0.00051(17)
O1 0.0164(6) 0.0196(7) 0.0286(7) 0.0041(5) 0.0052(5) 0.0007(5)
O2 0.0666(12) 0.0407(10) 0.0430(9) 0.0159(7) 0.0373(9) 0.0254(9)
O3 0.0217(7) 0.0251(7) 0.0320(8) 0.0013(6) -0.0001(6) 0.0065(6)
N1 0.0154(7) 0.0180(8) 0.0189(7) 0.0009(6) 0.0047(6) -0.0019(6)
N2 0.0196(8) 0.0210(8) 0.0262(8) -0.0027(7) -0.0003(6) 0.0011(7)
N3 0.0233(8) 0.0193(8) 0.0259(8) -0.0018(6) 0.0000(7) 0.0038(7)
N4 0.0177(7) 0.0166(8) 0.0180(7) 0.0001(6) 0.0039(6) -0.0003(6)
N5 0.0164(7) 0.0169(8) 0.0180(7) 0.0015(6) 0.0043(6) 0.0013(6)
N6 0.0189(8) 0.0358(10) 0.0178(8) 0.0005(7) 0.0044(6) -0.0045(7)
N7 0.0173(8) 0.0365(10) 0.0197(8) -0.0012(7) 0.0036(6) -0.0064(7)
N8 0.0153(7) 0.0182(8) 0.0190(7) 0.0006(6) 0.0046(6) -0.0012(6)
C1 0.0158(8) 0.0171(9) 0.0193(8) 0.0011(7) 0.0047(7) -0.0005(7)
C2 0.0266(10) 0.0158(9) 0.0189(9) -0.0012(7) 0.0052(7) 0.0020(8)
C3 0.0275(11) 0.0358(12) 0.0261(10) -0.0043(9) 0.0104(8) 0.0031(9)
C4 0.0462(14) 0.0461(14) 0.0313(12) -0.0153(10) 0.0108(10) 0.0049(11)
C5 0.0437(13) 0.0246(11) 0.0213(10) -0.0048(8) 0.0022(9) -0.0031(9)
C6 0.0287(11) 0.0277(11) 0.0276(10) -0.0078(8) 0.0067(8) -0.0064(9)
C7 0.0165(8) 0.0141(8) 0.0189(8) 0.0005(7) 0.0049(7) 0.0003(7)
C8 0.0139(8) 0.0210(9) 0.0228(9) -0.0014(7) 0.0061(7) -0.0042(7)
C9 0.0164(9) 0.0255(11) 0.0422(12) 0.0048(9) 0.0087(8) 0.0016(8)
C10 0.0264(12) 0.0413(14) 0.0662(17) -0.0283(12) 0.0200(11) -0.0058(10)
C11 0.0416(14) 0.0668(18) 0.0256(11) -0.0108(11) 0.0140(10) -0.0163(13)
C12 0.0239(10) 0.0318(11) 0.0296(10) 0.0093(9) 0.0081(8) -0.0055(9)

loop_
_atom_type_symbol
_atom_type_description
_atom_type_scat_dispersion_real
_atom_type_scat_dispersion_imag
_atom_type_scat_source
C C 0.0033 0.0016 'International Tables Vol C Tables 4.2.6.8 and 6.1.1.4'
H H 0.0000 0.0000 'International Tables Vol C Tables 4.2.6.8 and 6.1.1.4'
Cl Cl 0.1484 0.1585 'International Tables Vol C Tables 4.2.6.8 and 6.1.1.4'
Cu Cu 0.3201 1.2651 'International Tables Vol C Tables 4.2.6.8 and 6.1.1.4'
N N 0.0061 0.0033 'International Tables Vol C Tables 4.2.6.8 and 6.1.1.4'
O O 0.0106 0.0060 'International Tables Vol C Tables 4.2.6.8 and 6.1.1.4'

loop_
_geom_angle_atom_site_label_1
_geom_angle_atom_site_label_2
_geom_angle_atom_site_label_3
_geom_angle
_geom_angle_site_symmetry_1
_geom_angle_site_symmetry_3
_geom_angle_publ_flag
N1 Cu1 N1 180.0 5_666 . ?
N1 Cu1 N5 88.93(6) 5_666 . ?
N1 Cu1 N5 91.08(6) . . ?
N1 Cu1 N5 91.07(6) 5_666 5_666 ?
N1 Cu1 N5 88.92(6) . 5_666 ?
N5 Cu1 N5 180.00(8) . 5_666 ?
N1 Cu1 O1 93.52(5) 5_666 5_666 ?
N1 Cu1 O1 86.48(5) . 5_666 ?
N5 Cu1 O1 89.56(5) . 5_666 ?
N5 Cu1 O1 90.44(5) 5_666 5_666 ?
N1 Cu1 O1 86.48(5) 5_666 . ?
N1 Cu1 O1 93.52(5) . . ?
N5 Cu1 O1 90.43(5) . . ?
N5 Cu1 O1 89.56(5) 5_666 . ?
O1 Cu1 O1 180.0 5_666 . ?
O2 Cl1 O3 108.29(9) . . ?
O2 Cl1 O1 106.55(9) . . ?
O3 Cl1 O1 106.04(8) . . ?
Cl1 O1 Cu1 122.31(7) . . ?
C1 N1 N2 106.79(14) . . ?
C1 N1 Cu1 128.90(12) . . ?
N2 N1 Cu1 123.97(12) . . ?
N3 N2 N1 109.22(15) . . ?
N2 N3 N4 107.21(14) . . ?
C1 N4 N3 108.44(15) . . ?
C1 N4 C2 129.07(16) . . ?
N3 N4 C2 122.45(14) . . ?
C7 N5 N6 106.35(14) . . ?
C7 N5 Cu1 128.90(12) . . ?
N6 N5 Cu1 123.44(12) . . ?
N7 N6 N5 109.56(15) . . ?
N6 N7 N8 107.17(14) . . ?
C7 N8 N7 108.32(15) . . ?
C7 N8 C8 128.14(15) . . ?
N7 N8 C8 123.37(14) . . ?
N1 C1 N4 108.34(16) . . ?
N1 C1 H1 125.8 . . ?
N4 C1 H1 125.8 . . ?
N4 C2 C6 113.30(15) . . ?
N4 C2 C3 113.67(16) . . ?
C6 C2 C3 103.81(15) . . ?
N4 C2 H2 108.6 . . ?
C6 C2 H2 108.6 . . ?
C3 C2 H2 108.6 . . ?
C2 C3 C4 102.50(18) . . ?
C2 C3 H3A 111.3 . . ?
C4 C3 H3A 111.3 . . ?
C2 C3 H3B 111.3 . . ?
C4 C3 H3B 111.3 . . ?
H3A C3 H3B 109.2 . . ?
C3 C4 C5 106.31(17) . . ?
C3 C4 H4A 110.5 . . ?
C5 C4 H4A 110.5 . . ?
C3 C4 H4B 110.5 . . ?
C5 C4 H4B 110.5 . . ?
H4A C4 H4B 108.7 . . ?
C6 C5 C4 106.18(17) . . ?
C6 C5 H5A 110.5 . . ?
C4 C5 H5A 110.5 . . ?
C6 C5 H5B 110.5 . . ?
C4 C5 H5B 110.5 . . ?
H5A C5 H5B 108.7 . . ?
C2 C6 C5 103.15(17) . . ?
C2 C6 H6A 111.1 . . ?
C5 C6 H6A 111.1 . . ?
C2 C6 H6B 111.1 . . ?
C5 C6 H6B 111.1 . . ?
H6A C6 H6B 109.1 . . ?
N5 C7 N8 108.60(15) . . ?
N5 C7 H7 125.7 . . ?
N8 C7 H7 125.7 . . ?
N8 C8 C9 110.05(15) . . ?
N8 C8 C12 111.33(15) . . ?
C9 C8 C12 104.29(16) . . ?
N8 C8 H8 110.3 . . ?
C9 C8 H8 110.3 . . ?
C12 C8 H8 110.3 . . ?
C8 C9 C10 103.95(17) . . ?
C8 C9 H9A 111.0 . . ?
C10 C9 H9A 111.0 . . ?
C8 C9 H9B 111.0 . . ?
C10 C9 H9B 111.0 . . ?
H9A C9 H9B 109.0 . . ?
C11 C10 C9 105.60(18) . . ?
C11 C10 H10A 110.6 . . ?
C9 C10 H10A 110.6 . . ?
C11 C10 H10B 110.6 . . ?
C9 C10 H10B 110.6 . . ?
H10A C10 H10B 108.8 . . ?
C10 C11 C12 106.60(17) . . ?
C10 C11 H11A 110.4 . . ?
C12 C11 H11A 110.4 . . ?
C10 C11 H11B 110.4 . . ?
C12 C11 H11B 110.4 . . ?
H11A C11 H11B 108.6 . . ?
C8 C12 C11 106.13(18) . . ?
C8 C12 H12A 110.5 . . ?
C11 C12 H12A 110.5 . . ?
C8 C12 H12B 110.5 . . ?
C11 C12 H12B 110.5 . . ?
H12A C12 H12B 108.7 . . ?

loop_
_geom_bond_atom_site_label_1
_geom_bond_atom_site_label_2
_geom_bond_distance
_geom_bond_site_symmetry_2
_geom_bond_publ_flag
Cu1 N1 2.0048(15) 5_666 ?
Cu1 N1 2.0048(15) . ?
Cu1 N5 2.0231(14) . ?
Cu1 N5 2.0231(14) 5_666 ?
Cu1 O1 2.3699(13) 5_666 ?
Cu1 O1 2.3699(13) . ?
Cl1 O2 1.4687(16) . ?
Cl1 O3 1.4789(14) . ?
Cl1 O1 1.4954(13) . ?
N1 C1 1.315(2) . ?
N1 N2 1.363(2) . ?
N2 N3 1.294(2) . ?
N3 N4 1.348(2) . ?
N4 C1 1.326(2) . ?
N4 C2 1.472(2) . ?
N5 C7 1.315(2) . ?
N5 N6 1.370(2) . ?
N6 N7 1.285(2) . ?
N7 N8 1.353(2) . ?
N8 C7 1.325(2) . ?
N8 C8 1.478(2) . ?
C1 H1 0.9500 . ?
C2 C6 1.522(3) . ?
C2 C3 1.523(3) . ?
C2 H2 1.0000 . ?
C3 C4 1.533(3) . ?
C3 H3A 0.9900 . ?
C3 H3B 0.9900 . ?
C4 C5 1.537(3) . ?
C4 H4A 0.9900 . ?
C4 H4B 0.9900 . ?
C5 C6 1.537(3) . ?
C5 H5A 0.9900 . ?
C5 H5B 0.9900 . ?
C6 H6A 0.9900 . ?
C6 H6B 0.9900 . ?
C7 H7 0.9500 . ?
C8 C9 1.515(3) . ?
C8 C12 1.522(3) . ?
C8 H8 1.0000 . ?
C9 C10 1.527(3) . ?
C9 H9A 0.9900 . ?
C9 H9B 0.9900 . ?
C10 C11 1.520(4) . ?
C10 H10A 0.9900 . ?
C10 H10B 0.9900 . ?
C11 C12 1.531(3) . ?
C11 H11A 0.9900 . ?
C11 H11B 0.9900 . ?
C12 H12A 0.9900 . ?
C12 H12B 0.9900 . ?

loop_
_geom_contact_atom_site_label_1
_geom_contact_atom_site_label_2
_geom_contact_distance
_geom_contact_site_symmetry_1
_geom_contact_site_symmetry_2
_geom_contact_publ_flag
? ? ? ? ? ?

loop_
_geom_hbond_atom_site_label_D
_geom_hbond_atom_site_label_H
_geom_hbond_atom_site_label_A
_geom_hbond_distance_DH
_geom_hbond_distance_HA
_geom_hbond_distance_DA
_geom_hbond_angle_DHA
_geom_hbond_site_symmetry_A
? ? ? ? ? ? ? ?

loop_
_geom_torsion_atom_site_label_1
_geom_torsion_atom_site_label_2
_geom_torsion_atom_site_label_3
_geom_torsion_atom_site_label_4
_geom_torsion
_geom_torsion_site_symmetry_1
_geom_torsion_site_symmetry_2
_geom_torsion_site_symmetry_3
_geom_torsion_site_symmetry_4
_geom_torsion_publ_flag
O2 Cl1 O1 Cu1 -80.10(10) . . . . ?
O3 Cl1 O1 Cu1 164.69(8) . . . . ?
C1 N1 N2 N3 0.1(2) . . . . ?
Cu1 N1 N2 N3 -173.75(12) . . . . ?
N1 N2 N3 N4 -0.2(2) . . . . ?
N2 N3 N4 C1 0.3(2) . . . . ?
N2 N3 N4 C2 -177.69(16) . . . . ?
C7 N5 N6 N7 -0.3(2) . . . . ?
Cu1 N5 N6 N7 -168.30(13) . . . . ?
N5 N6 N7 N8 0.5(2) . . . . ?
N6 N7 N8 C7 -0.4(2) . . . . ?
N6 N7 N8 C8 175.16(16) . . . . ?
N2 N1 C1 N4 0.12(19) . . . . ?
Cu1 N1 C1 N4 173.51(12) . . . . ?
N3 N4 C1 N1 -0.2(2) . . . . ?
C2 N4 C1 N1 177.54(16) . . . . ?
C1 N4 C2 C6 -145.44(18) . . . . ?
N3 N4 C2 C6 32.1(2) . . . . ?
C1 N4 C2 C3 96.4(2) . . . . ?
N3 N4 C2 C3 -86.1(2) . . . . ?
N4 C2 C3 C4 165.15(17) . . . . ?
C6 C2 C3 C4 41.6(2) . . . . ?
C2 C3 C4 C5 -26.9(2) . . . . ?
C3 C4 C5 C6 2.6(2) . . . . ?
N4 C2 C6 C5 -163.87(16) . . . . ?
C3 C2 C6 C5 -40.1(2) . . . . ?
C4 C5 C6 C2 22.8(2) . . . . ?
N6 N5 C7 N8 0.1(2) . . . . ?
Cu1 N5 C7 N8 167.14(12) . . . . ?
N7 N8 C7 N5 0.2(2) . . . . ?
C8 N8 C7 N5 -175.09(16) . . . . ?
C7 N8 C8 C9 99.0(2) . . . . ?
N7 N8 C8 C9 -75.7(2) . . . . ?
C7 N8 C8 C12 -145.90(18) . . . . ?
N7 N8 C8 C12 39.4(2) . . . . ?
N8 C8 C9 C10 82.54(19) . . . . ?
C12 C8 C9 C10 -37.0(2) . . . . ?
C8 C9 C10 C11 32.1(2) . . . . ?
C9 C10 C11 C12 -14.8(2) . . . . ?
N8 C8 C12 C11 -90.71(19) . . . . ?
C9 C8 C12 C11 27.9(2) . . . . ?
C10 C11 C12 C8 -8.1(2) . . . . ?
